data_7718717
loop_
_publ_author_name
'Riethmann, Melanie'
'F&#xf6;hrenbacher, Steffen A'
'Luz, Christian'
'Ignat'ev, Nikolai V.'
'Finze, Maik'
'Radius, Udo'

_publ_section_title
;
 Tris(pentafluoroethyl)difluorophosphorane for fluoride abstraction and
 ligand exchange reactions of N-heterocyclic carbene and cyclic
 alkyl(amino)carbene copper(I) fluorides.
;
_journal_issue 23
_journal_name_full 'Dalton transactions (Cambridge, England : 2003)'
_journal_page_first 9310
_journal_page_last 9328
_journal_paper_doi 10.1039/d5dt00904a
_journal_volume 54
_journal_year 2025
_chemical_formula_moiety 'C40 H45 Cu N3, C6 F18 P'
_chemical_formula_sum 'C46 H45 Cu F18 N3 P'
_chemical_formula_weight 1076.36
_space_group_crystal_system monoclinic
_space_group_IT_number 14
_space_group_name_Hall '-P 2ybc'
_space_group_name_H-M_alt 'P 1 21/c 1'
_atom_sites_solution_hydrogens geom
_atom_sites_solution_primary dual
_atom_sites_solution_secondary difmap
_audit_creation_method SHELXL-2018/3
_audit_update_record
;
2025-04-16 deposited with the CCDC.	2025-05-15 downloaded from the CCDC.
;
_cell_angle_alpha 90
_cell_angle_beta 103.057(3)
_cell_angle_gamma 90
_cell_formula_units_Z 4
_cell_length_a 16.1433(4)
_cell_length_b 16.7833(3)
_cell_length_c 17.5037(4)
_cell_measurement_reflns_used 23841
_cell_measurement_temperature 100(2)
_cell_measurement_theta_max 31.3730
_cell_measurement_theta_min 2.2870
_cell_volume 4619.80(18)
_computing_cell_refinement 'CrysAlisPro 1.171.40.53 (Rigaku OD, 2019)'
_computing_data_collection 'CrysAlisPro 1.171.40.53 (Rigaku OD, 2019)'
_computing_data_reduction 'CrysAlisPro 1.171.40.53 (Rigaku OD, 2019)'
_computing_molecular_graphics 'ShelXLe (Huebschle et all, 2011)'
_computing_publication_material 'SHELXL-2014/6 (Sheldrick, 2014)'
_computing_structure_refinement 'SHELXL-2018/3 (Sheldrick, 2018)'
_computing_structure_solution 'SHELXT 2014/5 (Sheldrick, 2014)'
_diffrn_ambient_temperature 100(2)
_diffrn_measured_fraction_theta_full 1.000
_diffrn_measured_fraction_theta_max 0.818
_diffrn_measurement_device_type 'XtaLAB Synergy, Dualflex, HyPix'
_diffrn_measurement_method '\w scans'
_diffrn_radiation_type MoK\a
_diffrn_radiation_wavelength 0.71073
_diffrn_reflns_av_R_equivalents 0.0467
_diffrn_reflns_av_unetI/netI 0.0449
_diffrn_reflns_Laue_measured_fraction_full 1.000
_diffrn_reflns_Laue_measured_fraction_max 0.818
_diffrn_reflns_limit_h_max 20
_diffrn_reflns_limit_h_min -22
_diffrn_reflns_limit_k_max 24
_diffrn_reflns_limit_k_min -21
_diffrn_reflns_limit_l_max 24
_diffrn_reflns_limit_l_min -23
_diffrn_reflns_number 53839
_diffrn_reflns_point_group_measured_fraction_full 1.000
_diffrn_reflns_point_group_measured_fraction_max 0.818
_diffrn_reflns_theta_full 26.000
_diffrn_reflns_theta_max 31.243
_diffrn_reflns_theta_min 1.969
_diffrn_source 'micro-focus sealed X-ray tube'
_exptl_absorpt_coefficient_mu 0.618
_exptl_absorpt_correction_T_max 1.000
_exptl_absorpt_correction_T_min 0.728
_exptl_absorpt_correction_type gaussian
_exptl_absorpt_process_details
;
CrysAlisPro 1.171.41.73a (Rigaku Oxford Diffraction, 2020)
Numerical absorption correction based on gaussian integration over
a multifaceted crystal model
Empirical absorption correction using spherical harmonics,
implemented in SCALE3 ABSPACK scaling algorithm.
;
_exptl_crystal_colour colourless
_exptl_crystal_density_diffrn 1.548
_exptl_crystal_description block
_exptl_crystal_F_000 2192
_exptl_crystal_size_max 0.240
_exptl_crystal_size_mid 0.160
_exptl_crystal_size_min 0.070
_refine_diff_density_max 0.608
_refine_diff_density_min -0.548
_refine_diff_density_rms 0.072
_refine_ls_extinction_method none
_refine_ls_goodness_of_fit_ref 1.016
_refine_ls_hydrogen_treatment constr
_refine_ls_matrix_type full
_refine_ls_number_parameters 630
_refine_ls_number_reflns 12308
_refine_ls_number_restraints 0
_refine_ls_restrained_S_all 1.016
_refine_ls_R_factor_all 0.0657
_refine_ls_R_factor_gt 0.0399
_refine_ls_shift/su_max 0.002
_refine_ls_shift/su_mean 0.000
_refine_ls_structure_factor_coef Fsqd
_refine_ls_weighting_details 'w=1/[\s^2^(Fo^2^)+(0.0508P)^2^+2.1409P] where P=(Fo^2^+2Fc^2^)/3'
_refine_ls_weighting_scheme calc
_refine_ls_wR_factor_gt 0.0939
_refine_ls_wR_factor_ref 0.1047
_reflns_Friedel_coverage 0.000
_reflns_number_gt 9039
_reflns_number_total 12308
_reflns_threshold_expression 'I > 2\s(I)'
_cod_data_source_file d5dt00904a2.cif
_cod_data_source_block compound_5
_cod_depositor_comments 'Adding full bibliography for 7718712--7718728.cif.'
_cod_original_sg_symbol_H-M 'P 21/c'
_cod_database_code 7718717
_shelx_shelxl_version_number 2018/3
_shelx_space_group_comment
;
The symmetry employed for this shelxl refinement is uniquely defined
by the following loop, which should always be used as a source of
symmetry information in preference to the above space-group names.
They are only intended as comments.
;
_shelx_estimated_absorpt_t_min 0.866
_shelx_estimated_absorpt_t_max 0.958

loop_
_space_group_symop_operation_xyz
'x, y, z'
'-x, y+1/2, -z+1/2'
'-x, -y, -z'
'x, -y-1/2, z-1/2'

loop_
_atom_site_label
_atom_site_type_symbol
_atom_site_fract_x
_atom_site_fract_y
_atom_site_fract_z
_atom_site_U_iso_or_equiv
_atom_site_adp_type
_atom_site_occupancy
_atom_site_site_symmetry_order
_atom_site_calc_flag
_atom_site_refinement_flags_posn
_atom_site_refinement_flags_adp
_atom_site_refinement_flags_occupancy
_atom_site_disorder_assembly
_atom_site_disorder_group
Cu01 Cu 0.72411(2) 0.71125(2) 0.77591(2) 0.01547(6) Uani 1 1 d . . . . .
P002 P 0.28633(3) 0.77735(3) 0.54296(3) 0.01690(10) Uani 1 1 d . . . . .
F003 F 0.30372(7) 0.71217(6) 0.47906(6) 0.0206(2) Uani 1 1 d . . . . .
F004 F 0.26567(7) 0.83950(6) 0.60762(6) 0.0231(2) Uani 1 1 d . . . . .
F005 F 0.35703(7) 0.83530(7) 0.51999(7) 0.0242(2) Uani 1 1 d . . . . .
F006 F 0.42931(8) 0.79886(7) 0.65667(7) 0.0309(3) Uani 1 1 d . . . . .
F007 F 0.09689(8) 0.77878(7) 0.60653(8) 0.0302(3) Uani 1 1 d . . . . .
F008 F 0.24216(7) 0.62981(6) 0.58661(7) 0.0265(3) Uani 1 1 d . . . . .
F009 F 0.14525(7) 0.68502(7) 0.49667(7) 0.0286(3) Uani 1 1 d . . . . .
F00A F 0.22611(8) 0.91489(7) 0.46958(8) 0.0328(3) Uani 1 1 d . . . . .
F00B F 0.47678(7) 0.70509(7) 0.54663(7) 0.0286(3) Uani 1 1 d . . . . .
F00C F 0.35253(8) 0.70318(8) 0.68638(7) 0.0294(3) Uani 1 1 d . . . . .
F00D F 0.40515(8) 0.60638(7) 0.57790(8) 0.0323(3) Uani 1 1 d . . . . .
F00E F 0.16463(8) 0.74227(8) 0.35936(7) 0.0348(3) Uani 1 1 d . . . . .
F00F F 0.12400(7) 0.83396(7) 0.47716(7) 0.0293(3) Uani 1 1 d . . . . .
F00G F 0.50435(8) 0.66034(9) 0.66495(7) 0.0374(3) Uani 1 1 d . . . . .
F00H F 0.26843(8) 0.82322(9) 0.35576(7) 0.0364(3) Uani 1 1 d . . . . .
F00I F 0.13923(8) 0.86630(9) 0.33261(7) 0.0376(3) Uani 1 1 d . . . . .
F00J F 0.10026(8) 0.65286(8) 0.62883(9) 0.0417(3) Uani 1 1 d . . . . .
F00K F 0.19602(9) 0.72886(9) 0.69700(7) 0.0370(3) Uani 1 1 d . . . . .
N00L N 0.86326(9) 0.65071(8) 0.70905(9) 0.0152(3) Uani 1 1 d . . . . .
N00M N 0.86384(9) 0.77809(8) 0.71858(9) 0.0156(3) Uani 1 1 d . . . . .
N00N N 0.62526(9) 0.71070(9) 0.81811(9) 0.0160(3) Uani 1 1 d . . . . .
C00O C 0.82133(11) 0.71228(10) 0.73378(10) 0.0145(3) Uani 1 1 d . . . . .
C00P C 0.83570(11) 0.56864(10) 0.71052(11) 0.0164(3) Uani 1 1 d . . . . .
C00Q C 0.59532(11) 0.63985(10) 0.83863(10) 0.0166(3) Uani 1 1 d . . . . .
C00R C 0.50795(12) 0.77837(11) 0.85756(10) 0.0188(4) Uani 1 1 d . . . . .
C00S C 0.83379(11) 0.85768(10) 0.72975(11) 0.0161(3) Uani 1 1 d . . . . .
C00T C 0.76480(11) 0.88667(11) 0.67275(11) 0.0178(4) Uani 1 1 d . . . . .
C00U C 0.58315(11) 0.77906(10) 0.82745(10) 0.0161(3) Uani 1 1 d . . . . .
C00V C 0.52204(12) 0.63514(11) 0.87131(11) 0.0194(4) Uani 1 1 d . . . . .
C00W C 0.73360(13) 0.96155(11) 0.68649(12) 0.0227(4) Uani 1 1 d . . . . .
H00W H 0.687901 0.983859 0.648643 0.027 Uiso 1 1 calc R U . . .
C00X C 0.46531(12) 0.85182(12) 0.86412(12) 0.0243(4) Uani 1 1 d . . . . .
H00X H 0.415208 0.851851 0.884007 0.029 Uiso 1 1 calc R U . . .
C00Y C 0.63846(12) 0.56774(11) 0.82798(11) 0.0215(4) Uani 1 1 d . . . . .
H00Y H 0.686528 0.569548 0.805157 0.026 Uiso 1 1 calc R U . . .
C00Z C 0.76768(13) 1.00408(11) 0.75398(12) 0.0244(4) Uani 1 1 d . . . . .
H00Z H 0.744074 1.054154 0.762863 0.029 Uiso 1 1 calc R U . . .
C010 C 0.77648(12) 0.53986(11) 0.64530(11) 0.0202(4) Uani 1 1 d . . . . .
C011 C 0.87199(12) 0.90022(11) 0.79704(11) 0.0190(4) Uani 1 1 d . . . . .
C012 C 0.37875(12) 0.73630(12) 0.62466(11) 0.0220(4) Uani 1 1 d . . . . .
C013 C 0.49629(13) 0.55951(12) 0.89465(12) 0.0248(4) Uani 1 1 d . . . . .
H013 H 0.448240 0.556035 0.917365 0.030 Uiso 1 1 calc R U . . .
C014 C 0.47929(12) 0.70557(12) 0.87980(11) 0.0206(4) Uani 1 1 d . . . . .
H014 H 0.430074 0.703905 0.900978 0.025 Uiso 1 1 calc R U . . .
C015 C 0.61391(12) 0.85346(11) 0.80617(11) 0.0202(4) Uani 1 1 d . . . . .
H015 H 0.664437 0.855250 0.786997 0.024 Uiso 1 1 calc R U . . .
C016 C 0.20298(12) 0.70121(11) 0.56444(11) 0.0207(4) Uani 1 1 d . . . . .
C017 C 0.83620(13) 0.97375(11) 0.80865(12) 0.0231(4) Uani 1 1 d . . . . .
H017 H 0.859205 1.003441 0.854773 0.028 Uiso 1 1 calc R U . . .
C018 C 0.74599(12) 0.58847(12) 0.57096(11) 0.0224(4) Uani 1 1 d . . . . .
H018 H 0.781533 0.637795 0.575656 0.027 Uiso 1 1 calc R U . . .
C019 C 0.93716(13) 0.55379(11) 0.84499(11) 0.0228(4) Uani 1 1 d . . . . .
H019 H 0.961491 0.603245 0.826882 0.027 Uiso 1 1 calc R U . . .
C01A C 0.86800(12) 0.52305(11) 0.77770(11) 0.0193(4) Uani 1 1 d . . . . .
C01B C 0.72678(12) 0.84022(12) 0.59880(11) 0.0220(4) Uani 1 1 d . . . . .
H01B H 0.742601 0.782990 0.609177 0.026 Uiso 1 1 calc R U . . .
C01C C 0.93024(12) 0.67772(11) 0.67890(12) 0.0209(4) Uani 1 1 d . . . . .
H01C H 0.968600 0.645881 0.658147 0.025 Uiso 1 1 calc R U . . .
C01D C 0.93076(12) 0.75811(11) 0.68456(11) 0.0202(4) Uani 1 1 d . . . . .
H01D H 0.969249 0.793751 0.668461 0.024 Uiso 1 1 calc R U . . .
C01E C 0.57105(14) 0.92227(12) 0.81322(12) 0.0259(4) Uani 1 1 d . . . . .
H01E H 0.592066 0.971436 0.798458 0.031 Uiso 1 1 calc R U . . .
C01F C 0.94925(13) 0.86849(12) 0.85618(12) 0.0251(4) Uani 1 1 d . . . . .
H01F H 0.977512 0.828302 0.828384 0.030 Uiso 1 1 calc R U . . .
C01G C 0.20407(12) 0.83594(12) 0.46426(12) 0.0238(4) Uani 1 1 d . . . . .
C01H C 0.14927(13) 0.71695(12) 0.62566(13) 0.0261(4) Uani 1 1 d . . . . .
C01I C 0.49578(13) 0.92169(13) 0.84215(12) 0.0276(4) Uani 1 1 d . . . . .
H01I H 0.466620 0.970133 0.846188 0.033 Uiso 1 1 calc R U . . .
C01J C 0.44129(13) 0.67607(12) 0.60241(12) 0.0254(4) Uani 1 1 d . . . . .
C01K C 0.83325(14) 0.44714(12) 0.78031(13) 0.0274(4) Uani 1 1 d . . . . .
H01K H 0.851887 0.414994 0.825605 0.033 Uiso 1 1 calc R U . . .
C01L C 0.61121(13) 0.49652(11) 0.85027(12) 0.0241(4) Uani 1 1 d . . . . .
H01L H 0.640430 0.449098 0.842616 0.029 Uiso 1 1 calc R U . . .
C01M C 0.19428(13) 0.81554(14) 0.37707(13) 0.0292(5) Uani 1 1 d . . . . .
C01N C 0.53973(13) 0.49203(12) 0.88482(12) 0.0270(4) Uani 1 1 d . . . . .
H01N H 0.522192 0.442001 0.901069 0.032 Uiso 1 1 calc R U . . .
C01O C 0.74537(13) 0.46282(12) 0.65091(13) 0.0270(4) Uani 1 1 d . . . . .
H01O H 0.705174 0.441064 0.607802 0.032 Uiso 1 1 calc R U . . .
C01P C 0.65338(14) 0.61408(15) 0.56116(14) 0.0367(5) Uani 1 1 d . . . . .
H01A H 0.636515 0.647248 0.514136 0.055 Uiso 1 1 calc R U . . .
H01G H 0.647246 0.644662 0.607257 0.055 Uiso 1 1 calc R U . . .
H01H H 0.616972 0.566745 0.555808 0.055 Uiso 1 1 calc R U . . .
C01Q C 0.77201(14) 0.41791(12) 0.71790(14) 0.0306(5) Uani 1 1 d . . . . .
H01Q H 0.748268 0.366606 0.721336 0.037 Uiso 1 1 calc R U . . .
C01R C 0.89971(16) 0.57577(15) 0.91508(13) 0.0363(5) Uani 1 1 d . . . . .
H01J H 0.944689 0.597235 0.957289 0.055 Uiso 1 1 calc R U . . .
H01M H 0.875273 0.528147 0.933810 0.055 Uiso 1 1 calc R U . . .
H01P H 0.855185 0.616010 0.899032 0.055 Uiso 1 1 calc R U . . .
C01S C 0.76551(17) 0.86803(17) 0.53111(13) 0.0425(6) Uani 1 1 d . . . . .
H01R H 0.744779 0.834071 0.485219 0.064 Uiso 1 1 calc R U . . .
H01S H 0.827622 0.864413 0.546899 0.064 Uiso 1 1 calc R U . . .
H01T H 0.748886 0.923377 0.517900 0.064 Uiso 1 1 calc R U . . .
C01T C 1.00955(14) 0.49283(13) 0.86868(14) 0.0320(5) Uani 1 1 d . . . . .
H01U H 1.054758 0.515585 0.909856 0.048 Uiso 1 1 calc R U . . .
H01V H 1.032426 0.479675 0.822917 0.048 Uiso 1 1 calc R U . . .
H01W H 0.987579 0.444392 0.888346 0.048 Uiso 1 1 calc R U . . .
C01U C 0.75820(16) 0.54264(15) 0.49865(13) 0.0373(5) Uani 1 1 d . . . . .
H01X H 0.743289 0.577107 0.452373 0.056 Uiso 1 1 calc R U . . .
H01Y H 0.721405 0.495516 0.490850 0.056 Uiso 1 1 calc R U . . .
H01Z H 0.817704 0.525988 0.506438 0.056 Uiso 1 1 calc R U . . .
C01V C 1.01404(15) 0.93476(14) 0.88517(16) 0.0454(7) Uani 1 1 d . . . . .
H010 H 1.066455 0.911404 0.916481 0.068 Uiso 1 1 calc R U . . .
H011 H 0.990467 0.972340 0.917513 0.068 Uiso 1 1 calc R U . . .
H012 H 1.026632 0.962912 0.840067 0.068 Uiso 1 1 calc R U . . .
C01W C 0.63017(14) 0.84485(15) 0.57612(14) 0.0368(5) Uani 1 1 d . . . . .
H016 H 0.608591 0.807667 0.533056 0.055 Uiso 1 1 calc R U . . .
H020 H 0.612756 0.899196 0.559280 0.055 Uiso 1 1 calc R U . . .
H021 H 0.606951 0.830668 0.621430 0.055 Uiso 1 1 calc R U . . .
C01X C 0.92315(17) 0.82596(17) 0.92358(16) 0.0497(7) Uani 1 1 d . . . . .
H022 H 0.973049 0.800494 0.956960 0.074 Uiso 1 1 calc R U . . .
H023 H 0.880406 0.785338 0.902726 0.074 Uiso 1 1 calc R U . . .
H024 H 0.899127 0.864604 0.954583 0.074 Uiso 1 1 calc R U . . .

loop_
_atom_site_aniso_label
_atom_site_aniso_U_11
_atom_site_aniso_U_22
_atom_site_aniso_U_33
_atom_site_aniso_U_23
_atom_site_aniso_U_13
_atom_site_aniso_U_12
Cu01 0.01333(11) 0.01531(10) 0.01990(12) 0.00011(8) 0.00820(8) 0.00010(8)
P002 0.0156(2) 0.0177(2) 0.0184(2) -0.00180(17) 0.00591(18) -0.00077(17)
F003 0.0171(5) 0.0250(5) 0.0200(5) -0.0042(4) 0.0052(4) 0.0021(4)
F004 0.0246(6) 0.0208(5) 0.0252(6) -0.0072(4) 0.0088(5) -0.0019(4)
F005 0.0213(6) 0.0243(6) 0.0287(6) 0.0008(5) 0.0090(5) -0.0038(4)
F006 0.0259(6) 0.0347(7) 0.0289(6) -0.0088(5) -0.0005(5) -0.0074(5)
F007 0.0288(6) 0.0265(6) 0.0417(7) 0.0006(5) 0.0213(6) 0.0062(5)
F008 0.0251(6) 0.0179(5) 0.0398(7) 0.0013(5) 0.0139(5) 0.0013(4)
F009 0.0197(6) 0.0306(6) 0.0348(7) -0.0094(5) 0.0043(5) -0.0053(5)
F00A 0.0378(7) 0.0197(6) 0.0424(7) 0.0054(5) 0.0120(6) 0.0036(5)
F00B 0.0178(6) 0.0407(7) 0.0294(6) 0.0020(5) 0.0097(5) 0.0024(5)
F00C 0.0288(6) 0.0407(7) 0.0200(6) 0.0046(5) 0.0081(5) 0.0022(5)
F00D 0.0277(6) 0.0240(6) 0.0457(8) -0.0014(5) 0.0095(6) 0.0060(5)
F00E 0.0345(7) 0.0433(7) 0.0240(6) -0.0057(5) 0.0010(5) 0.0016(6)
F00F 0.0210(6) 0.0368(7) 0.0329(6) 0.0047(5) 0.0119(5) 0.0084(5)
F00G 0.0232(6) 0.0559(9) 0.0297(7) 0.0050(6) -0.0013(5) 0.0129(6)
F00H 0.0261(6) 0.0604(9) 0.0259(6) 0.0102(6) 0.0123(5) 0.0083(6)
F00I 0.0303(7) 0.0528(8) 0.0291(7) 0.0145(6) 0.0054(5) 0.0141(6)
F00J 0.0332(7) 0.0285(7) 0.0748(10) 0.0068(7) 0.0358(7) -0.0021(5)
F00K 0.0375(7) 0.0511(8) 0.0276(7) 0.0045(6) 0.0181(6) 0.0053(6)
N00L 0.0141(7) 0.0133(7) 0.0195(7) 0.0001(6) 0.0062(6) -0.0003(6)
N00M 0.0133(7) 0.0137(7) 0.0212(8) 0.0011(6) 0.0073(6) -0.0001(5)
N00N 0.0143(7) 0.0178(7) 0.0163(7) 0.0003(6) 0.0045(6) -0.0003(6)
C00O 0.0136(8) 0.0143(7) 0.0149(8) 0.0004(6) 0.0022(6) 0.0008(6)
C00P 0.0150(8) 0.0128(7) 0.0242(9) -0.0018(7) 0.0101(7) 0.0007(6)
C00Q 0.0152(8) 0.0181(8) 0.0163(8) 0.0004(6) 0.0029(7) -0.0007(7)
C00R 0.0149(8) 0.0267(9) 0.0146(8) 0.0008(7) 0.0028(7) 0.0016(7)
C00S 0.0165(8) 0.0123(7) 0.0210(9) 0.0025(6) 0.0073(7) -0.0001(6)
C00T 0.0163(8) 0.0179(8) 0.0205(9) 0.0023(7) 0.0068(7) -0.0016(7)
C00U 0.0137(8) 0.0201(8) 0.0142(8) -0.0002(6) 0.0029(7) 0.0023(7)
C00V 0.0156(9) 0.0255(9) 0.0169(9) 0.0006(7) 0.0032(7) -0.0043(7)
C00W 0.0226(10) 0.0202(9) 0.0251(10) 0.0056(7) 0.0049(8) 0.0022(7)
C00X 0.0182(9) 0.0313(10) 0.0249(10) -0.0007(8) 0.0079(8) 0.0075(8)
C00Y 0.0193(9) 0.0212(9) 0.0254(10) 0.0002(7) 0.0080(8) -0.0006(7)
C00Z 0.0272(10) 0.0176(9) 0.0301(10) 0.0031(8) 0.0102(8) 0.0036(8)
C010 0.0163(9) 0.0179(8) 0.0278(10) -0.0018(7) 0.0082(8) 0.0010(7)
C011 0.0178(9) 0.0164(8) 0.0227(9) 0.0022(7) 0.0047(7) -0.0011(7)
C012 0.0197(9) 0.0259(9) 0.0206(9) -0.0009(7) 0.0048(7) -0.0028(8)
C013 0.0210(10) 0.0278(10) 0.0276(10) 0.0004(8) 0.0096(8) -0.0073(8)
C014 0.0140(8) 0.0285(10) 0.0204(9) -0.0015(7) 0.0061(7) -0.0010(7)
C015 0.0203(9) 0.0201(9) 0.0225(9) 0.0011(7) 0.0095(7) 0.0017(7)
C016 0.0184(9) 0.0191(9) 0.0256(10) -0.0029(7) 0.0069(8) 0.0000(7)
C017 0.0282(10) 0.0156(8) 0.0250(10) -0.0016(7) 0.0051(8) -0.0011(7)
C018 0.0199(9) 0.0222(9) 0.0242(10) -0.0024(7) 0.0030(8) 0.0014(7)
C019 0.0258(10) 0.0205(9) 0.0226(10) 0.0027(7) 0.0067(8) 0.0011(8)
C01A 0.0176(9) 0.0172(8) 0.0253(10) 0.0009(7) 0.0098(7) 0.0018(7)
C01B 0.0229(10) 0.0221(9) 0.0199(9) 0.0012(7) 0.0026(8) 0.0006(7)
C01C 0.0157(9) 0.0218(9) 0.0290(10) -0.0005(8) 0.0131(8) 0.0005(7)
C01D 0.0149(8) 0.0215(9) 0.0275(10) 0.0024(7) 0.0116(7) -0.0011(7)
C01E 0.0307(11) 0.0211(9) 0.0267(10) 0.0024(8) 0.0079(8) 0.0028(8)
C01F 0.0233(10) 0.0195(9) 0.0287(10) 0.0008(8) -0.0020(8) 0.0002(8)
C01G 0.0195(9) 0.0244(9) 0.0293(10) 0.0015(8) 0.0095(8) 0.0019(8)
C01H 0.0233(10) 0.0228(9) 0.0367(12) 0.0043(8) 0.0158(9) 0.0015(8)
C01I 0.0271(10) 0.0278(10) 0.0289(11) 0.0006(8) 0.0087(9) 0.0105(8)
C01J 0.0191(9) 0.0312(10) 0.0248(10) 0.0019(8) 0.0023(8) 0.0016(8)
C01K 0.0286(11) 0.0190(9) 0.0360(11) 0.0059(8) 0.0102(9) 0.0005(8)
C01L 0.0224(10) 0.0174(9) 0.0319(11) 0.0007(8) 0.0052(8) -0.0007(7)
C01M 0.0218(10) 0.0400(12) 0.0266(11) 0.0064(9) 0.0070(8) 0.0067(9)
C01N 0.0270(10) 0.0241(10) 0.0303(11) 0.0035(8) 0.0068(9) -0.0082(8)
C01O 0.0208(10) 0.0204(9) 0.0392(12) -0.0060(8) 0.0052(9) -0.0037(8)
C01P 0.0249(11) 0.0447(13) 0.0397(13) 0.0049(11) 0.0054(10) 0.0093(10)
C01Q 0.0277(11) 0.0158(9) 0.0491(13) 0.0012(9) 0.0104(10) -0.0046(8)
C01R 0.0393(13) 0.0454(13) 0.0252(11) -0.0034(10) 0.0092(10) 0.0045(11)
C01S 0.0466(15) 0.0588(16) 0.0242(11) -0.0040(11) 0.0126(10) -0.0141(12)
C01T 0.0279(11) 0.0308(11) 0.0345(12) 0.0023(9) 0.0010(9) 0.0051(9)
C01U 0.0444(14) 0.0403(13) 0.0277(11) -0.0068(10) 0.0089(10) 0.0102(11)
C01V 0.0342(13) 0.0314(12) 0.0575(16) 0.0111(11) -0.0170(12) -0.0109(10)
C01W 0.0260(11) 0.0483(14) 0.0331(12) -0.0069(10) 0.0006(9) -0.0038(10)
C01X 0.0375(14) 0.0569(17) 0.0469(15) 0.0301(13) -0.0065(12) -0.0043(12)

loop_
_atom_type_symbol
_atom_type_description
_atom_type_scat_dispersion_real
_atom_type_scat_dispersion_imag
_atom_type_scat_source
C C 0.0033 0.0016 'International Tables Vol C Tables 4.2.6.8 and 6.1.1.4'
H H 0.0000 0.0000 'International Tables Vol C Tables 4.2.6.8 and 6.1.1.4'
N N 0.0061 0.0033 'International Tables Vol C Tables 4.2.6.8 and 6.1.1.4'
F F 0.0171 0.0103 'International Tables Vol C Tables 4.2.6.8 and 6.1.1.4'
P P 0.1023 0.0942 'International Tables Vol C Tables 4.2.6.8 and 6.1.1.4'
Cu Cu 0.3201 1.2651 'International Tables Vol C Tables 4.2.6.8 and 6.1.1.4'

loop_
_geom_angle_atom_site_label_1
_geom_angle_atom_site_label_2
_geom_angle_atom_site_label_3
_geom_angle
_geom_angle_site_symmetry_1
_geom_angle_site_symmetry_3
_geom_angle_publ_flag
C00O Cu01 N00N 179.62(7) . . ?
F005 P002 F004 93.12(6) . . ?
F005 P002 F003 89.57(6) . . ?
F004 P002 F003 177.32(6) . . ?
F005 P002 C012 85.91(7) . . ?
F004 P002 C012 87.68(7) . . ?
F003 P002 C012 92.54(7) . . ?
F005 P002 C01G 85.83(7) . . ?
F004 P002 C01G 87.37(7) . . ?
F003 P002 C01G 92.81(7) . . ?
C012 P002 C01G 170.12(9) . . ?
F005 P002 C016 175.33(7) . . ?
F004 P002 C016 91.56(7) . . ?
F003 P002 C016 85.76(7) . . ?
C012 P002 C016 94.25(8) . . ?
C01G P002 C016 94.42(8) . . ?
C00O N00L C01C 111.18(15) . . ?
C00O N00L C00P 122.68(15) . . ?
C01C N00L C00P 126.02(15) . . ?
C00O N00M C01D 111.37(15) . . ?
C00O N00M C00S 121.59(15) . . ?
C01D N00M C00S 126.69(15) . . ?
C00U N00N C00Q 119.16(16) . . ?
C00U N00N Cu01 121.83(12) . . ?
C00Q N00N Cu01 119.01(12) . . ?
N00M C00O N00L 104.24(15) . . ?
N00M C00O Cu01 126.04(13) . . ?
N00L C00O Cu01 129.69(13) . . ?
C010 C00P C01A 123.54(16) . . ?
C010 C00P N00L 118.00(16) . . ?
C01A C00P N00L 118.45(16) . . ?
N00N C00Q C00V 121.97(16) . . ?
N00N C00Q C00Y 119.50(17) . . ?
C00V C00Q C00Y 118.53(16) . . ?
C014 C00R C00U 118.28(17) . . ?
C014 C00R C00X 122.53(18) . . ?
C00U C00R C00X 119.18(17) . . ?
C011 C00S C00T 123.42(16) . . ?
C011 C00S N00M 119.19(15) . . ?
C00T C00S N00M 117.35(16) . . ?
C00W C00T C00S 116.69(17) . . ?
C00W C00T C01B 121.19(17) . . ?
C00S C00T C01B 122.11(16) . . ?
N00N C00U C015 119.61(16) . . ?
N00N C00U C00R 121.76(16) . . ?
C015 C00U C00R 118.63(16) . . ?
C014 C00V C013 122.80(18) . . ?
C014 C00V C00Q 118.10(17) . . ?
C013 C00V C00Q 119.10(17) . . ?
C00Z C00W C00T 121.50(18) . . ?
C00Z C00W H00W 119.2 . . ?
C00T C00W H00W 119.2 . . ?
C01I C00X C00R 120.62(18) . . ?
C01I C00X H00X 119.7 . . ?
C00R C00X H00X 119.7 . . ?
C01L C00Y C00Q 120.50(18) . . ?
C01L C00Y H00Y 119.7 . . ?
C00Q C00Y H00Y 119.7 . . ?
C00W C00Z C017 120.11(18) . . ?
C00W C00Z H00Z 119.9 . . ?
C017 C00Z H00Z 119.9 . . ?
C01O C010 C00P 116.87(18) . . ?
C01O C010 C018 120.28(17) . . ?
C00P C010 C018 122.86(16) . . ?
C00S C011 C017 117.13(17) . . ?
C00S C011 C01F 122.11(16) . . ?
C017 C011 C01F 120.75(17) . . ?
F00C C012 F006 104.55(15) . . ?
F00C C012 C01J 105.74(16) . . ?
F006 C012 C01J 104.04(16) . . ?
F00C C012 P002 113.76(13) . . ?
F006 C012 P002 108.45(13) . . ?
C01J C012 P002 118.98(13) . . ?
C01N C013 C00V 120.83(19) . . ?
C01N C013 H013 119.6 . . ?
C00V C013 H013 119.6 . . ?
C00R C014 C00V 120.70(17) . . ?
C00R C014 H014 119.7 . . ?
C00V C014 H014 119.7 . . ?
C01E C015 C00U 120.26(18) . . ?
C01E C015 H015 119.9 . . ?
C00U C015 H015 119.9 . . ?
F009 C016 F008 104.70(14) . . ?
F009 C016 C01H 104.93(16) . . ?
F008 C016 C01H 104.39(15) . . ?
F009 C016 P002 109.21(13) . . ?
F008 C016 P002 109.44(12) . . ?
C01H C016 P002 122.71(13) . . ?
C00Z C017 C011 121.07(18) . . ?
C00Z C017 H017 119.5 . . ?
C011 C017 H017 119.5 . . ?
C010 C018 C01P 111.50(17) . . ?
C010 C018 C01U 111.15(17) . . ?
C01P C018 C01U 110.72(18) . . ?
C010 C018 H018 107.8 . . ?
C01P C018 H018 107.8 . . ?
C01U C018 H018 107.8 . . ?
C01A C019 C01R 110.45(17) . . ?
C01A C019 C01T 111.33(16) . . ?
C01R C019 C01T 110.98(17) . . ?
C01A C019 H019 108.0 . . ?
C01R C019 H019 108.0 . . ?
C01T C019 H019 108.0 . . ?
C01K C01A C00P 116.70(17) . . ?
C01K C01A C019 120.98(17) . . ?
C00P C01A C019 122.31(16) . . ?
C00T C01B C01W 112.93(17) . . ?
C00T C01B C01S 110.26(17) . . ?
C01W C01B C01S 110.85(18) . . ?
C00T C01B H01B 107.5 . . ?
C01W C01B H01B 107.5 . . ?
C01S C01B H01B 107.5 . . ?
C01D C01C N00L 106.94(16) . . ?
C01D C01C H01C 126.5 . . ?
N00L C01C H01C 126.5 . . ?
C01C C01D N00M 106.26(16) . . ?
C01C C01D H01D 126.9 . . ?
N00M C01D H01D 126.9 . . ?
C015 C01E C01I 121.26(19) . . ?
C015 C01E H01E 119.4 . . ?
C01I C01E H01E 119.4 . . ?
C01X C01F C011 111.32(18) . . ?
C01X C01F C01V 111.9(2) . . ?
C011 C01F C01V 111.32(16) . . ?
C01X C01F H01F 107.4 . . ?
C011 C01F H01F 107.4 . . ?
C01V C01F H01F 107.4 . . ?
F00F C01G F00A 104.72(15) . . ?
F00F C01G C01M 105.71(16) . . ?
F00A C01G C01M 104.47(16) . . ?
F00F C01G P002 113.02(13) . . ?
F00A C01G P002 108.35(13) . . ?
C01M C01G P002 119.34(14) . . ?
F00K C01H F007 108.33(17) . . ?
F00K C01H F00J 107.35(17) . . ?
F007 C01H F00J 106.71(16) . . ?
F00K C01H C016 113.03(17) . . ?
F007 C01H C016 112.47(16) . . ?
F00J C01H C016 108.63(16) . . ?
C00X C01I C01E 120.03(18) . . ?
C00X C01I H01I 120.0 . . ?
C01E C01I H01I 120.0 . . ?
F00B C01J F00D 108.33(17) . . ?
F00B C01J F00G 107.30(16) . . ?
F00D C01J F00G 106.61(17) . . ?
F00B C01J C012 111.15(16) . . ?
F00D C01J C012 113.14(16) . . ?
F00G C01J C012 110.04(16) . . ?
C01Q C01K C01A 121.12(19) . . ?
C01Q C01K H01K 119.4 . . ?
C01A C01K H01K 119.4 . . ?
C00Y C01L C01N 120.99(18) . . ?
C00Y C01L H01L 119.5 . . ?
C01N C01L H01L 119.5 . . ?
F00E C01M F00H 108.76(18) . . ?
F00E C01M F00I 107.15(17) . . ?
F00H C01M F00I 107.06(17) . . ?
F00E C01M C01G 112.83(17) . . ?
F00H C01M C01G 110.95(17) . . ?
F00I C01M C01G 109.86(18) . . ?
C013 C01N C01L 120.01(18) . . ?
C013 C01N H01N 120.0 . . ?
C01L C01N H01N 120.0 . . ?
C01Q C01O C010 121.15(19) . . ?
C01Q C01O H01O 119.4 . . ?
C010 C01O H01O 119.4 . . ?
C018 C01P H01A 109.5 . . ?
C018 C01P H01G 109.5 . . ?
H01A C01P H01G 109.5 . . ?
C018 C01P H01H 109.5 . . ?
H01A C01P H01H 109.5 . . ?
H01G C01P H01H 109.5 . . ?
C01O C01Q C01K 120.43(19) . . ?
C01O C01Q H01Q 119.8 . . ?
C01K C01Q H01Q 119.8 . . ?
C019 C01R H01J 109.5 . . ?
C019 C01R H01M 109.5 . . ?
H01J C01R H01M 109.5 . . ?
C019 C01R H01P 109.5 . . ?
H01J C01R H01P 109.5 . . ?
H01M C01R H01P 109.5 . . ?
C01B C01S H01R 109.5 . . ?
C01B C01S H01S 109.5 . . ?
H01R C01S H01S 109.5 . . ?
C01B C01S H01T 109.5 . . ?
H01R C01S H01T 109.5 . . ?
H01S C01S H01T 109.5 . . ?
C019 C01T H01U 109.5 . . ?
C019 C01T H01V 109.5 . . ?
H01U C01T H01V 109.5 . . ?
C019 C01T H01W 109.5 . . ?
H01U C01T H01W 109.5 . . ?
H01V C01T H01W 109.5 . . ?
C018 C01U H01X 109.5 . . ?
C018 C01U H01Y 109.5 . . ?
H01X C01U H01Y 109.5 . . ?
C018 C01U H01Z 109.5 . . ?
H01X C01U H01Z 109.5 . . ?
H01Y C01U H01Z 109.5 . . ?
C01F C01V H010 109.5 . . ?
C01F C01V H011 109.5 . . ?
H010 C01V H011 109.5 . . ?
C01F C01V H012 109.5 . . ?
H010 C01V H012 109.5 . . ?
H011 C01V H012 109.5 . . ?
C01B C01W H016 109.5 . . ?
C01B C01W H020 109.5 . . ?
H016 C01W H020 109.5 . . ?
C01B C01W H021 109.5 . . ?
H016 C01W H021 109.5 . . ?
H020 C01W H021 109.5 . . ?
C01F C01X H022 109.5 . . ?
C01F C01X H023 109.5 . . ?
H022 C01X H023 109.5 . . ?
C01F C01X H024 109.5 . . ?
H022 C01X H024 109.5 . . ?
H023 C01X H024 109.5 . . ?

loop_
_geom_bond_atom_site_label_1
_geom_bond_atom_site_label_2
_geom_bond_distance
_geom_bond_site_symmetry_2
_geom_bond_publ_flag
Cu01 C00O 1.8789(18) . ?
Cu01 N00N 1.9038(15) . ?
P002 F005 1.6179(12) . ?
P002 F004 1.6282(11) . ?
P002 F003 1.6335(11) . ?
P002 C012 1.945(2) . ?
P002 C01G 1.950(2) . ?
P002 C016 1.953(2) . ?
F006 C012 1.370(2) . ?
F007 C01H 1.333(2) . ?
F008 C016 1.370(2) . ?
F009 C016 1.360(2) . ?
F00A C01G 1.370(2) . ?
F00B C01J 1.331(2) . ?
F00C C012 1.365(2) . ?
F00D C01J 1.334(2) . ?
F00E C01M 1.331(3) . ?
F00F C01G 1.362(2) . ?
F00G C01J 1.342(2) . ?
F00H C01M 1.338(2) . ?
F00I C01M 1.345(2) . ?
F00J C01H 1.344(2) . ?
F00K C01H 1.320(3) . ?
N00L C00O 1.359(2) . ?
N00L C01C 1.382(2) . ?
N00L C00P 1.450(2) . ?
N00M C00O 1.358(2) . ?
N00M C01D 1.387(2) . ?
N00M C00S 1.449(2) . ?
N00N C00U 1.362(2) . ?
N00N C00Q 1.362(2) . ?
C00P C010 1.399(3) . ?
C00P C01A 1.401(3) . ?
C00Q C00V 1.428(3) . ?
C00Q C00Y 1.429(3) . ?
C00R C014 1.393(3) . ?
C00R C00U 1.429(3) . ?
C00R C00X 1.429(3) . ?
C00S C011 1.396(3) . ?
C00S C00T 1.404(3) . ?
C00T C00W 1.395(3) . ?
C00T C01B 1.517(3) . ?
C00U C015 1.424(3) . ?
C00V C014 1.394(3) . ?
C00V C013 1.424(3) . ?
C00W C00Z 1.383(3) . ?
C00W H00W 0.9500 . ?
C00X C01I 1.360(3) . ?
C00X H00X 0.9500 . ?
C00Y C01L 1.361(3) . ?
C00Y H00Y 0.9500 . ?
C00Z C017 1.386(3) . ?
C00Z H00Z 0.9500 . ?
C010 C01O 1.399(3) . ?
C010 C018 1.520(3) . ?
C011 C017 1.397(3) . ?
C011 C01F 1.525(3) . ?
C012 C01J 1.540(3) . ?
C013 C01N 1.363(3) . ?
C013 H013 0.9500 . ?
C014 H014 0.9500 . ?
C015 C01E 1.366(3) . ?
C015 H015 0.9500 . ?
C016 C01H 1.546(3) . ?
C017 H017 0.9500 . ?
C018 C01P 1.528(3) . ?
C018 C01U 1.531(3) . ?
C018 H018 1.0000 . ?
C019 C01A 1.518(3) . ?
C019 C01R 1.530(3) . ?
C019 C01T 1.538(3) . ?
C019 H019 1.0000 . ?
C01A C01K 1.397(3) . ?
C01B C01W 1.522(3) . ?
C01B C01S 1.532(3) . ?
C01B H01B 1.0000 . ?
C01C C01D 1.353(3) . ?
C01C H01C 0.9500 . ?
C01D H01D 0.9500 . ?
C01E C01I 1.418(3) . ?
C01E H01E 0.9500 . ?
C01F C01X 1.518(3) . ?
C01F C01V 1.533(3) . ?
C01F H01F 1.0000 . ?
C01G C01M 1.537(3) . ?
C01I H01I 0.9500 . ?
C01K C01Q 1.387(3) . ?
C01K H01K 0.9500 . ?
C01L C01N 1.421(3) . ?
C01L H01L 0.9500 . ?
C01N H01N 0.9500 . ?
C01O C01Q 1.378(3) . ?
C01O H01O 0.9500 . ?
C01P H01A 0.9800 . ?
C01P H01G 0.9800 . ?
C01P H01H 0.9800 . ?
C01Q H01Q 0.9500 . ?
C01R H01J 0.9800 . ?
C01R H01M 0.9800 . ?
C01R H01P 0.9800 . ?
C01S H01R 0.9800 . ?
C01S H01S 0.9800 . ?
C01S H01T 0.9800 . ?
C01T H01U 0.9800 . ?
C01T H01V 0.9800 . ?
C01T H01W 0.9800 . ?
C01U H01X 0.9800 . ?
C01U H01Y 0.9800 . ?
C01U H01Z 0.9800 . ?
C01V H010 0.9800 . ?
C01V H011 0.9800 . ?
C01V H012 0.9800 . ?
C01W H016 0.9800 . ?
C01W H020 0.9800 . ?
C01W H021 0.9800 . ?
C01X H022 0.9800 . ?
C01X H023 0.9800 . ?
C01X H024 0.9800 . ?
